data_2210828
loop_
_publ_author_name
'Gao, Yu-Xing'
'Liu, Wan-Yun'
'Bai, Yong-Gang'
'Guo, Ting-Ting'
'Zhao, Yu-Fen'

_publ_section_title
;
 (4<i>S</i>)-<i>tert</i>-Butyl
 4-(hydroxydiphenylmethyl)-2,2-dimethyloxazolidine-3-carboxylate
;
_journal_coeditor_code XU2111
_journal_issue 10
_journal_name_full 'Acta Crystallographica Section E'
_journal_page_first o4308
_journal_page_last o4309
_journal_paper_doi 10.1107/S1600536806033071
_journal_volume 62
_journal_year 2006
_chemical_formula_iupac 'C23 H29 N O4'
_chemical_formula_moiety 'C23 H29 N O4'
_chemical_formula_sum 'C23 H29 N O4'
_chemical_formula_weight 383.47
_chemical_name_systematic
;(4S)-tert-Butyl
 4-(hydroxydiphenylmethyl)-2,2-dimethyloxazolidine-3-carboxylate
;
_space_group_IT_number 19
_symmetry_cell_setting orthorhombic
_symmetry_space_group_name_Hall 'P 2ac 2ab'
_symmetry_space_group_name_H-M 'P 21 21 21'
_atom_sites_solution_hydrogens geom
_atom_sites_solution_primary direct
_atom_sites_solution_secondary difmap
_audit_creation_method SHELXL-97
_cell_angle_alpha 90.00
_cell_angle_beta 90.00
_cell_angle_gamma 90.00
_cell_formula_units_Z 4
_cell_length_a 6.167(2)
_cell_length_b 17.497(6)
_cell_length_c 20.288(7)
_cell_measurement_reflns_used 4105
_cell_measurement_temperature 273(2)
_cell_measurement_theta_max 24.7
_cell_measurement_theta_min 2.3
_cell_volume 2189.2(13)
_computing_cell_refinement 'SAINT (Bruker, 2001)'
_computing_data_collection 'SMART (Bruker, 2001)'
_computing_data_reduction SAINT
_computing_molecular_graphics 'ORTEP-3 for Windows (Farrugia, 1997)'
_computing_publication_material SHELXL97
_computing_structure_refinement 'SHELXL97 (Sheldrick, 1997)'
_computing_structure_solution 'SHELXS97 (Sheldrick, 1997)'
_diffrn_ambient_temperature 273(2)
_diffrn_measured_fraction_theta_full 1.00
_diffrn_measured_fraction_theta_max 1.00
_diffrn_measurement_device_type 'Bruker APEX area-detector'
_diffrn_measurement_method '\f and \w'
_diffrn_radiation_monochromator graphite
_diffrn_radiation_source 'fine-focus sealed tube'
_diffrn_radiation_type MoK\a
_diffrn_radiation_wavelength 0.71073
_diffrn_reflns_av_R_equivalents 0.052
_diffrn_reflns_av_sigmaI/netI 0.044
_diffrn_reflns_limit_h_max 7
_diffrn_reflns_limit_h_min -7
_diffrn_reflns_limit_k_max 20
_diffrn_reflns_limit_k_min -21
_diffrn_reflns_limit_l_max 25
_diffrn_reflns_limit_l_min -21
_diffrn_reflns_number 11521
_diffrn_reflns_theta_full 26.0
_diffrn_reflns_theta_max 26.0
_diffrn_reflns_theta_min 1.5
_diffrn_standards_interval_count 0
_diffrn_standards_interval_time 0
_diffrn_standards_number 0
_exptl_absorpt_coefficient_mu 0.079
_exptl_absorpt_correction_T_max 0.989
_exptl_absorpt_correction_T_min 0.955
_exptl_absorpt_correction_type multi-scan
_exptl_absorpt_process_details '(SADABS; Sheldrick, 2002)'
_exptl_crystal_colour colorless
_exptl_crystal_density_diffrn 1.163
_exptl_crystal_density_method 'not measured'
_exptl_crystal_description chunk
_exptl_crystal_F_000 824
_exptl_crystal_size_max 0.48
_exptl_crystal_size_mid 0.25
_exptl_crystal_size_min 0.11
_refine_diff_density_max 0.27
_refine_diff_density_min -0.24
_refine_ls_extinction_method none
_refine_ls_goodness_of_fit_ref 1.309
_refine_ls_hydrogen_treatment constr
_refine_ls_matrix_type full
_refine_ls_number_parameters 253
_refine_ls_number_reflns 2480
_refine_ls_number_restraints 0
_refine_ls_restrained_S_all 1.309
_refine_ls_R_factor_all 0.071
_refine_ls_R_factor_gt 0.064
_refine_ls_shift/su_max 0.000
_refine_ls_shift/su_mean 0.000
_refine_ls_structure_factor_coef Fsqd
_refine_ls_weighting_details 'calc w=1/[\s^2^(Fo^2^)+(0.0764P)^2^+0.0673P] where P=(Fo^2^+2Fc^2^)/3'
_refine_ls_weighting_scheme calc
_refine_ls_wR_factor_gt 0.153
_refine_ls_wR_factor_ref 0.157
_reflns_number_gt 2254
_reflns_number_total 2480
_reflns_threshold_expression I>2\s(I)
_cod_data_source_file xu2111.cif
_cod_data_source_block I
_cod_database_code 2210828
_cod_database_fobs_code 2210828

loop_
_symmetry_equiv_pos_as_xyz
'x, y, z'
'-x+1/2, -y, z+1/2'
'-x, y+1/2, -z+1/2'
'x+1/2, -y+1/2, -z'

loop_
_atom_site_type_symbol
_atom_site_label
_atom_site_fract_x
_atom_site_fract_y
_atom_site_fract_z
_atom_site_U_iso_or_equiv
_atom_site_adp_type
_atom_site_calc_flag
_atom_site_refinement_flags
_atom_site_occupancy
O O4 0.0012(4) 0.28710(14) 0.79700(11) 0.0467(6) Uani d . 1
H H1D 0.0165 0.3142 0.7644 0.070 Uiso calc R 1
O O1 0.2173(5) 0.36416(12) 0.69246(12) 0.0557(7) Uani d . 1
O O2 0.5455(5) 0.13574(14) 0.71818(11) 0.0542(7) Uani d . 1
N N1 0.3347(5) 0.24015(14) 0.69882(11) 0.0351(6) Uani d . 1
C C18 0.2747(6) 0.29832(16) 0.88335(14) 0.0343(7) Uani d . 1
C C11 0.2099(5) 0.25824(17) 0.81766(14) 0.0336(7) Uani d . 1
O O3 0.3499(4) 0.14694(13) 0.62314(10) 0.0464(6) Uani d . 1
C C4 0.3844(6) 0.27648(16) 0.76335(14) 0.0327(7) Uani d . 1
H H21A 0.5290 0.2613 0.7785 0.039 Uiso calc R 1
C C21 0.3716(8) 0.3649(2) 1.00641(16) 0.0544(11) Uani d . 1
H H20A 0.4026 0.3862 1.0473 0.065 Uiso calc R 1
C C5 0.3839(8) 0.36072(18) 0.74297(17) 0.0519(10) Uani d . 1
H H19A 0.3479 0.3934 0.7800 0.062 Uiso calc R 1
H H19B 0.5238 0.3758 0.7255 0.062 Uiso calc R 1
C C13 -0.0003(7) 0.1334(2) 0.80355(18) 0.0517(9) Uani d . 1
H H18A -0.1091 0.1618 0.7833 0.062 Uiso calc R 1
C C2 0.2419(7) 0.29738(19) 0.65099(16) 0.0445(9) Uani d . 1
C C12 0.1844(5) 0.17068(18) 0.82732(13) 0.0345(7) Uani d . 1
C C16 0.3212(9) 0.0477(2) 0.86366(19) 0.0588(11) Uani d . 1
H H15A 0.4308 0.0193 0.8835 0.071 Uiso calc R 1
C C19 0.1174(6) 0.33900(18) 0.91841(16) 0.0428(8) Uani d . 1
H H14A -0.0213 0.3442 0.9009 0.051 Uiso calc R 1
C C23 0.4844(6) 0.29368(18) 0.91040(15) 0.0395(8) Uani d . 1
H H13A 0.5933 0.2689 0.8870 0.047 Uiso calc R 1
C C6 0.4229(6) 0.17102(18) 0.68303(15) 0.0371(7) Uani d . 1
C C22 0.5316(7) 0.3257(2) 0.97179(15) 0.0485(9) Uani d . 1
H H11A 0.6699 0.3209 0.9895 0.058 Uiso calc R 1
C C17 0.3434(7) 0.12649(19) 0.85734(17) 0.0476(9) Uani d . 1
H H10A 0.4675 0.1501 0.8736 0.057 Uiso calc R 1
C C15 0.1370(8) 0.0113(2) 0.8407(2) 0.0621(12) Uani d . 1
H H9A 0.1202 -0.0412 0.8457 0.074 Uiso calc R 1
C C20 0.1664(8) 0.3721(2) 0.97976(17) 0.0542(11) Uani d . 1
H H8A 0.0601 0.3990 1.0026 0.065 Uiso calc R 1
C C3 0.3974(8) 0.3160(2) 0.59442(18) 0.0642(12) Uani d . 1
H H7A 0.5367 0.3294 0.6121 0.096 Uiso calc R 1
H H7B 0.3411 0.3581 0.5694 0.096 Uiso calc R 1
H H7C 0.4118 0.2721 0.5663 0.096 Uiso calc R 1
C C7 0.4180(7) 0.0718(2) 0.59701(18) 0.0510(10) Uani d . 1
C C14 -0.0238(8) 0.0548(2) 0.8097(2) 0.0664(13) Uani d . 1
H H5A -0.1471 0.0310 0.7931 0.080 Uiso calc R 1
C C1 0.0146(7) 0.2755(2) 0.6270(2) 0.0598(11) Uani d . 1
H H4A -0.0762 0.2645 0.6642 0.090 Uiso calc R 1
H H4B 0.0239 0.2311 0.5993 0.090 Uiso calc R 1
H H4C -0.0463 0.3171 0.6024 0.090 Uiso calc R 1
C C10 0.2990(10) 0.0689(3) 0.5300(2) 0.0814(16) Uani d . 1
H H3A 0.3543 0.1084 0.5018 0.122 Uiso calc R 1
H H3B 0.1466 0.0766 0.5369 0.122 Uiso calc R 1
H H3C 0.3224 0.0200 0.5098 0.122 Uiso calc R 1
C C9 0.3305(11) 0.0092(2) 0.6414(2) 0.0859(18) Uani d . 1
H H2A 0.1758 0.0141 0.6448 0.129 Uiso calc R 1
H H2B 0.3942 0.0138 0.6844 0.129 Uiso calc R 1
H H2C 0.3659 -0.0398 0.6230 0.129 Uiso calc R 1
C C8 0.6622(9) 0.0694(3) 0.5882(3) 0.098(2) Uani d . 1
H H1A 0.7064 0.1101 0.5594 0.148 Uiso calc R 1
H H1B 0.7033 0.0212 0.5692 0.148 Uiso calc R 1
H H1C 0.7315 0.0753 0.6302 0.148 Uiso calc R 1

loop_
_atom_site_aniso_label
_atom_site_aniso_U_11
_atom_site_aniso_U_22
_atom_site_aniso_U_33
_atom_site_aniso_U_12
_atom_site_aniso_U_13
_atom_site_aniso_U_23
O4 0.0416(15) 0.0564(15) 0.0423(13) 0.0101(12) -0.0070(12) 0.0000(11)
O1 0.084(2) 0.0338(12) 0.0490(14) 0.0140(13) -0.0064(15) 0.0042(10)
O2 0.0633(18) 0.0543(15) 0.0450(13) 0.0253(14) -0.0168(13) -0.0090(11)
N1 0.0465(17) 0.0356(13) 0.0232(12) 0.0077(12) -0.0027(12) 0.0000(10)
C18 0.047(2) 0.0289(14) 0.0267(14) -0.0021(15) 0.0042(15) 0.0013(11)
C11 0.0340(18) 0.0389(16) 0.0278(14) 0.0001(14) -0.0028(14) -0.0029(12)
O3 0.0635(16) 0.0464(13) 0.0294(10) 0.0144(13) -0.0082(11) -0.0081(9)
C4 0.0380(18) 0.0316(15) 0.0284(14) 0.0022(13) -0.0095(14) -0.0021(12)
C21 0.090(3) 0.0464(19) 0.0268(16) -0.024(2) -0.002(2) -0.0031(14)
C5 0.077(3) 0.0373(17) 0.0419(18) -0.005(2) 0.0028(19) -0.0021(14)
C13 0.052(2) 0.050(2) 0.053(2) -0.0070(19) -0.0066(19) -0.0069(17)
C2 0.059(2) 0.0378(16) 0.0363(17) 0.0108(18) -0.0097(18) 0.0036(13)
C12 0.0410(19) 0.0405(16) 0.0219(13) -0.0050(15) -0.0040(14) -0.0045(12)
C16 0.082(3) 0.0416(19) 0.052(2) 0.000(2) -0.009(2) 0.0084(16)
C19 0.048(2) 0.0402(17) 0.0401(17) -0.0012(16) 0.0098(17) 0.0000(14)
C23 0.048(2) 0.0396(16) 0.0311(15) -0.0012(17) -0.0055(16) -0.0008(13)
C6 0.0387(18) 0.0424(17) 0.0301(15) 0.0083(15) -0.0017(15) 0.0013(13)
C22 0.061(2) 0.0498(19) 0.0346(17) -0.0115(19) -0.0067(18) 0.0003(15)
C17 0.055(2) 0.0397(18) 0.048(2) -0.0084(17) -0.0154(19) 0.0029(14)
C15 0.092(4) 0.0377(18) 0.056(2) -0.024(2) 0.005(3) -0.0026(16)
C20 0.082(3) 0.0448(19) 0.0361(18) 0.005(2) 0.016(2) -0.0065(15)
C3 0.081(3) 0.070(3) 0.043(2) 0.003(2) 0.006(2) 0.0207(19)
C7 0.062(3) 0.048(2) 0.0426(19) 0.0115(18) -0.0040(19) -0.0161(16)
C14 0.073(3) 0.058(2) 0.068(3) -0.031(2) -0.008(3) -0.012(2)
C1 0.061(3) 0.065(2) 0.053(2) 0.022(2) -0.020(2) 0.0021(19)
C10 0.114(5) 0.085(3) 0.046(2) 0.010(3) -0.014(3) -0.028(2)
C9 0.126(5) 0.051(2) 0.081(3) 0.002(3) -0.014(3) -0.002(2)
C8 0.075(4) 0.116(5) 0.104(4) 0.020(3) 0.013(3) -0.058(4)

loop_
_atom_type_symbol
_atom_type_description
_atom_type_scat_dispersion_real
_atom_type_scat_dispersion_imag
_atom_type_scat_source
C C 0.0033 0.0000 'International Tables Vol C Tables 4.2.6.8 and 6.1.1.4'
H H 0.0000 0.0000 'International Tables Vol C Tables 4.2.6.8 and 6.1.1.4'
N N 0.0061 0.0000 'International Tables Vol C Tables 4.2.6.8 and 6.1.1.4'
O O 0.0106 0.0000 'International Tables Vol C Tables 4.2.6.8 and 6.1.1.4'

loop_
_geom_angle_atom_site_label_1
_geom_angle_atom_site_label_2
_geom_angle_atom_site_label_3
_geom_angle
_geom_angle_publ_flag
C11 O4 H1D 109.5 no
C2 O1 C5 107.6(3) no
C6 N1 C4 120.2(3) no
C6 N1 C2 126.1(2) no
C4 N1 C2 111.2(2) no
C19 C18 C23 118.0(3) no
C19 C18 C11 119.1(3) no
C23 C18 C11 122.9(3) no
O4 C11 C12 106.9(3) no
O4 C11 C18 108.6(3) no
C12 C11 C18 111.2(2) no
O4 C11 C4 109.6(2) no
C12 C11 C4 111.0(2) no
C18 C11 C4 109.4(2) no
C6 O3 C7 120.0(3) no
N1 C4 C5 100.0(2) no
N1 C4 C11 112.9(3) no
C5 C4 C11 112.5(3) no
N1 C4 H21A 110.4 no
C5 C4 H21A 110.4 no
C11 C4 H21A 110.4 no
C20 C21 C22 119.8(3) no
C20 C21 H20A 120.1 no
C22 C21 H20A 120.1 no
O1 C5 C4 103.4(3) no
O1 C5 H19A 111.1 no
C4 C5 H19A 111.1 no
O1 C5 H19B 111.1 no
C4 C5 H19B 111.1 no
H19A C5 H19B 109.0 no
C14 C13 C12 121.1(4) no
C14 C13 H18A 119.5 no
C12 C13 H18A 119.5 no
O1 C2 N1 101.6(2) no
O1 C2 C3 109.3(3) no
N1 C2 C3 112.7(3) no
O1 C2 C1 106.9(3) no
N1 C2 C1 112.7(3) no
C3 C2 C1 112.8(3) no
C17 C12 C13 117.8(3) no
C17 C12 C11 122.2(3) no
C13 C12 C11 119.9(3) no
C15 C16 C17 120.4(4) no
C15 C16 H15A 119.8 no
C17 C16 H15A 119.8 no
C18 C19 C20 120.7(4) no
C18 C19 H14A 119.6 no
C20 C19 H14A 119.6 no
C22 C23 C18 121.1(3) no
C22 C23 H13A 119.5 no
C18 C23 H13A 119.5 no
O2 C6 O3 125.1(3) no
O2 C6 N1 124.3(3) no
O3 C6 N1 110.6(3) no
C21 C22 C23 120.0(4) no
C21 C22 H11A 120.0 no
C23 C22 H11A 120.0 no
C12 C17 C16 121.5(4) no
C12 C17 H10A 119.3 no
C16 C17 H10A 119.3 no
C16 C15 C14 118.9(3) no
C16 C15 H9A 120.6 no
C14 C15 H9A 120.6 no
C21 C20 C19 120.4(4) no
C21 C20 H8A 119.8 no
C19 C20 H8A 119.8 no
C2 C3 H7A 109.5 no
C2 C3 H7B 109.5 no
H7A C3 H7B 109.5 no
C2 C3 H7C 109.5 no
H7A C3 H7C 109.5 no
H7B C3 H7C 109.5 no
O3 C7 C9 109.1(3) no
O3 C7 C8 110.4(4) no
C9 C7 C8 113.8(5) no
O3 C7 C10 102.0(3) no
C9 C7 C10 109.3(4) no
C8 C7 C10 111.5(4) no
C13 C14 C15 120.4(4) no
C13 C14 H5A 119.8 no
C15 C14 H5A 119.8 no
C2 C1 H4A 109.5 no
C2 C1 H4B 109.5 no
H4A C1 H4B 109.5 no
C2 C1 H4C 109.5 no
H4A C1 H4C 109.5 no
H4B C1 H4C 109.5 no
C7 C10 H3A 109.5 no
C7 C10 H3B 109.5 no
H3A C10 H3B 109.5 no
C7 C10 H3C 109.5 no
H3A C10 H3C 109.5 no
H3B C10 H3C 109.5 no
C7 C9 H2A 109.5 no
C7 C9 H2B 109.5 no
H2A C9 H2B 109.5 no
C7 C9 H2C 109.5 no
H2A C9 H2C 109.5 no
H2B C9 H2C 109.5 no
C7 C8 H1A 109.5 no
C7 C8 H1B 109.5 no
H1A C8 H1B 109.5 no
C7 C8 H1C 109.5 no
H1A C8 H1C 109.5 no
H1B C8 H1C 109.5 no

loop_
_geom_bond_atom_site_label_1
_geom_bond_atom_site_label_2
_geom_bond_distance
_geom_bond_publ_flag
O4 C11 1.445(4) no
O4 H1D 0.8200 no
O1 C2 1.448(4) no
O1 C5 1.452(5) no
O2 C6 1.209(4) no
N1 C6 1.364(4) no
N1 C4 1.487(4) no
N1 C2 1.507(4) no
C18 C19 1.398(5) no
C18 C23 1.407(5) no
C18 C11 1.558(4) no
C11 C12 1.553(4) no
C11 C4 1.573(5) no
O3 C6 1.363(4) no
O3 C7 1.479(4) no
C4 C5 1.531(4) no
C4 H21A 0.9800 no
C21 C20 1.381(7) no
C21 C22 1.392(6) no
C21 H20A 0.9300 no
C5 H19A 0.9700 no
C5 H19B 0.9700 no
C13 C14 1.389(5) no
C13 C12 1.398(5) no
C13 H18A 0.9300 no
C2 C3 1.531(5) no
C2 C1 1.533(6) no
C12 C17 1.389(5) no
C16 C15 1.383(6) no
C16 C17 1.392(5) no
C16 H15A 0.9300 no
C19 C20 1.406(5) no
C19 H14A 0.9300 no
C23 C22 1.397(4) no
C23 H13A 0.9300 no
C22 H11A 0.9300 no
C17 H10A 0.9300 no
C15 C14 1.399(7) no
C15 H9A 0.9300 no
C20 H8A 0.9300 no
C3 H7A 0.9600 no
C3 H7B 0.9600 no
C3 H7C 0.9600 no
C7 C9 1.516(6) no
C7 C8 1.517(7) no
C7 C10 1.546(6) no
C14 H5A 0.9300 no
C1 H4A 0.9600 no
C1 H4B 0.9600 no
C1 H4C 0.9600 no
C10 H3A 0.9600 no
C10 H3B 0.9600 no
C10 H3C 0.9600 no
C9 H2A 0.9600 no
C9 H2B 0.9600 no
C9 H2C 0.9600 no
C8 H1A 0.9600 no
C8 H1B 0.9600 no
C8 H1C 0.9600 no

loop_
_cod_related_entry_id
_cod_related_entry_database
_cod_related_entry_code
1 ChemSpider 9958608
